data_4321075
loop_
_publ_author_name
'Bas de Bruin'
'Eckhard Bill'
'Eberhard Bothe'
'Thomas Weyherm\"uller'
'Karl Wieghardt'

_publ_section_title
;
 Molecular and Electronic Structures of Bis(pyridine-2,6-diimine)metal
 Complexes [ML2](PF6)n (n = 0, 1, 2, 3; M = Mn, Fe, Co, Ni, Cu, Zn)
;
_journal_name_full 'Inorganic Chemistry'
_journal_page_first 2936
_journal_page_last 2947
_journal_paper_doi 10.1021/ic000113j
_journal_volume 39
_journal_year 2000
_chemical_formula_structural '[C46 H46 Co N6 O4]+, (P F6)-'
_chemical_formula_sum 'C46 H46 Co F6 N6 O4 P'
_chemical_formula_weight 950.79
_chemical_name_systematic
; 
 ? 
;
_space_group_IT_number 2
_symmetry_cell_setting triclinic
_symmetry_space_group_name_Hall '-P 1'
_symmetry_space_group_name_H-M 'P -1'
_atom_sites_solution_hydrogens geom
_atom_sites_solution_primary direct
_atom_sites_solution_secondary difmap
_audit_creation_method SHELXL
_cell_angle_alpha 111.50(3)
_cell_angle_beta 102.85(3)
_cell_angle_gamma 110.04(3)
_cell_formula_units_Z 2
_cell_length_a 13.142(3)
_cell_length_b 14.080(3)
_cell_length_c 14.752(3)
_cell_measurement_temperature 100(2)
_cell_volume 2188.7(14)
_computing_structure_refinement 'SHELXL-93 (Sheldrick, 1993)'
_computing_structure_solution 'SHELXS-86 (Sheldrick, 1990)'
_diffrn_ambient_temperature 100(2)
_diffrn_measurement_device 'Nonius KappaCCD'
_diffrn_measurement_method '\w, 764 frames a 1 deg. and 63 sec.'
_diffrn_radiation_monochromator graphite
_diffrn_radiation_source 'fine-focus sealed tube'
_diffrn_radiation_type MoK\a
_diffrn_radiation_wavelength 0.71073
_diffrn_reflns_av_R_equivalents 0.0647
_diffrn_reflns_av_sigmaI/netI 0.0971
_diffrn_reflns_limit_h_max 13
_diffrn_reflns_limit_h_min -18
_diffrn_reflns_limit_k_max 14
_diffrn_reflns_limit_k_min -20
_diffrn_reflns_limit_l_max 21
_diffrn_reflns_limit_l_min -19
_diffrn_reflns_number 8827
_diffrn_reflns_theta_max 24.00
_diffrn_reflns_theta_min 2.36
_exptl_absorpt_coefficient_mu 0.506
_exptl_absorpt_correction_type 'Not measured'
_exptl_crystal_colour black
_exptl_crystal_density_diffrn 1.443
_exptl_crystal_description 'opaque block'
_exptl_crystal_F_000 984
_refine_diff_density_max 0.472
_refine_diff_density_min -0.362
_refine_diff_density_rms 0.085
_refine_ls_extinction_method none
_refine_ls_goodness_of_fit_all 1.053
_refine_ls_goodness_of_fit_obs 1.147
_refine_ls_matrix_type full
_refine_ls_number_parameters 585
_refine_ls_number_reflns 5990
_refine_ls_number_restraints 0
_refine_ls_restrained_S_all 1.098
_refine_ls_restrained_S_obs 1.147
_refine_ls_R_factor_all 0.1170
_refine_ls_R_factor_obs 0.0650
_refine_ls_shift/esd_max 0.000
_refine_ls_shift/esd_mean 0.000
_refine_ls_structure_factor_coef Fsqd
_refine_ls_weighting_details 'w=1/[\s^2^(Fo^2^)+(0.0817P)^2^+2.5934P] where P=(Fo^2^+2Fc^2^)/3'
_refine_ls_weighting_scheme calc
_refine_ls_wR_factor_all 0.1873
_refine_ls_wR_factor_obs 0.1533
_reflns_number_observed 3916
_reflns_number_total 6076
_reflns_observed_criterion >2sigma(I)
_cod_data_source_file ic000113j_4.cif
_cod_data_source_block '[Co(I)L(0)2]+'
_cod_depositor_comments
;
The following automatic conversions were performed:

'_symmetry_cell_setting' value 'Triclinic' changed to 'triclinic'
according to the built-in table from CIF Core dictionary named
'cif_core.dic' version 2.4.1 from 2010-06-29.

Automatic conversion script
Id: cif_fix_values 1646 2011-03-28 12:23:43Z adriana 

The following automatic conversions were performed:

'_refine_ls_weighting_scheme' value 'calc
w=1/[\s^2^(Fo^2^)+(0.0817P)^2^+2.5934P] where P=(Fo^2^+2Fc^2^)/3' was
changed to 'calc'. New tag '_refine_ls_weighting_details' was
created. The value of the new tag was set to
'w=1/[\s^2^(Fo^2^)+(0.0817P)^2^+2.5934P] where P=(Fo^2^+2Fc^2^)/3'.

Automatic conversion script
Id: cif_fix_values 3143 2015-03-26 13:38:13Z robertas 
;
_cod_original_cell_volume 2188.7(8)
_cod_database_code 4321075

loop_
_symmetry_equiv_pos_as_xyz
'x, y, z'
'-x, -y, -z'

loop_
_atom_site_aniso_label
_atom_site_aniso_U_11
_atom_site_aniso_U_22
_atom_site_aniso_U_33
_atom_site_aniso_U_23
_atom_site_aniso_U_13
_atom_site_aniso_U_12
Co1 0.0327(5) 0.0275(5) 0.0311(5) 0.0113(4) 0.0165(4) 0.0156(4)
O1 0.046(2) 0.033(3) 0.048(3) 0.019(2) 0.033(2) 0.021(2)
O2 0.045(3) 0.029(2) 0.031(2) 0.009(2) 0.013(2) 0.014(2)
O3 0.061(3) 0.050(3) 0.045(3) 0.028(2) 0.033(2) 0.030(3)
O4 0.071(3) 0.031(3) 0.051(3) 0.015(2) 0.027(3) 0.020(3)
N1 0.033(3) 0.030(3) 0.033(3) 0.010(2) 0.016(2) 0.012(2)
N2 0.029(3) 0.028(3) 0.035(3) 0.014(2) 0.015(2) 0.012(2)
N3 0.033(3) 0.032(3) 0.034(3) 0.016(2) 0.018(2) 0.022(2)
N4 0.026(3) 0.036(3) 0.029(3) 0.014(2) 0.015(2) 0.016(2)
N5 0.028(3) 0.036(3) 0.032(3) 0.017(2) 0.017(2) 0.015(2)
N6 0.033(3) 0.031(3) 0.038(3) 0.015(2) 0.023(2) 0.018(2)
C1 0.043(4) 0.038(4) 0.042(4) 0.010(3) 0.023(3) 0.020(3)
C2 0.027(3) 0.030(4) 0.031(3) 0.009(3) 0.014(3) 0.012(3)
C3 0.037(3) 0.032(4) 0.043(4) 0.016(3) 0.023(3) 0.019(3)
C4 0.034(3) 0.044(4) 0.034(3) 0.020(3) 0.015(3) 0.017(3)
C5 0.030(3) 0.026(3) 0.036(3) 0.015(3) 0.019(3) 0.020(3)
C6 0.037(3) 0.027(3) 0.037(3) 0.012(3) 0.016(3) 0.015(3)
C7 0.035(3) 0.028(4) 0.042(4) 0.017(3) 0.021(3) 0.012(3)
C8 0.031(3) 0.034(4) 0.041(4) 0.021(3) 0.020(3) 0.019(3)
C9 0.036(4) 0.041(4) 0.036(4) 0.012(3) 0.016(3) 0.017(3)
C10 0.035(3) 0.031(4) 0.029(3) 0.013(3) 0.018(3) 0.015(3)
C11 0.044(4) 0.032(4) 0.033(3) 0.012(3) 0.017(3) 0.017(3)
C12 0.047(4) 0.029(4) 0.038(4) 0.005(3) 0.023(3) 0.017(3)
C13 0.041(4) 0.039(4) 0.040(4) 0.012(3) 0.023(3) 0.023(3)
C14 0.041(4) 0.030(4) 0.036(3) 0.016(3) 0.021(3) 0.024(3)
C15 0.036(3) 0.031(4) 0.033(3) 0.010(3) 0.017(3) 0.022(3)
C16 0.041(4) 0.040(4) 0.048(4) 0.008(3) 0.019(3) 0.018(3)
C17 0.027(3) 0.028(3) 0.033(3) 0.011(3) 0.017(3) 0.015(3)
C18 0.037(3) 0.033(4) 0.028(3) 0.016(3) 0.019(3) 0.021(3)
C19 0.037(3) 0.031(4) 0.032(3) 0.015(3) 0.018(3) 0.017(3)
C20 0.031(3) 0.033(4) 0.033(3) 0.012(3) 0.014(3) 0.022(3)
C21 0.041(4) 0.030(4) 0.033(3) 0.018(3) 0.021(3) 0.024(3)
C22 0.036(3) 0.029(3) 0.034(3) 0.015(3) 0.020(3) 0.019(3)
C23 0.054(4) 0.047(4) 0.034(4) 0.013(3) 0.015(3) 0.023(4)
C31 0.063(5) 0.057(5) 0.050(4) 0.032(4) 0.032(4) 0.023(4)
C32 0.038(4) 0.035(4) 0.040(4) 0.017(3) 0.024(3) 0.025(3)
C33 0.036(3) 0.032(4) 0.034(3) 0.013(3) 0.016(3) 0.019(3)
C34 0.028(3) 0.032(4) 0.037(4) 0.015(3) 0.014(3) 0.015(3)
C35 0.030(3) 0.031(4) 0.036(3) 0.015(3) 0.018(3) 0.019(3)
C36 0.041(4) 0.032(4) 0.034(3) 0.014(3) 0.014(3) 0.020(3)
C37 0.041(4) 0.036(4) 0.052(4) 0.027(3) 0.027(3) 0.025(3)
C38 0.030(3) 0.033(4) 0.030(3) 0.010(3) 0.012(3) 0.016(3)
C39 0.052(4) 0.039(4) 0.044(4) 0.017(3) 0.024(3) 0.027(3)
C40 0.031(3) 0.033(4) 0.034(3) 0.012(3) 0.015(3) 0.017(3)
C41 0.048(4) 0.034(4) 0.043(4) 0.013(3) 0.024(3) 0.025(3)
C42 0.043(4) 0.042(4) 0.031(3) 0.009(3) 0.020(3) 0.024(3)
C43 0.041(4) 0.048(4) 0.030(3) 0.014(3) 0.021(3) 0.020(3)
C44 0.028(3) 0.032(4) 0.031(3) 0.012(3) 0.009(3) 0.016(3)
C45 0.026(3) 0.040(4) 0.033(3) 0.015(3) 0.012(3) 0.008(3)
C46 0.052(4) 0.046(4) 0.043(4) 0.020(3) 0.024(4) 0.020(4)
C47 0.044(4) 0.032(4) 0.032(3) 0.017(3) 0.017(3) 0.019(3)
C48 0.040(4) 0.034(4) 0.048(4) 0.014(3) 0.016(3) 0.017(3)
C49 0.048(4) 0.038(4) 0.059(4) 0.020(4) 0.024(4) 0.022(4)
C50 0.063(5) 0.029(4) 0.045(4) 0.022(3) 0.028(4) 0.020(4)
C51 0.049(4) 0.027(4) 0.039(4) 0.013(3) 0.006(3) 0.011(3)
C52 0.035(4) 0.035(4) 0.044(4) 0.018(3) 0.009(3) 0.011(3)
C53 0.074(5) 0.049(5) 0.039(4) 0.017(4) 0.023(4) 0.019(4)
P1 0.0452(10) 0.0335(10) 0.0361(9) 0.0162(8) 0.0197(8) 0.0150(8)
F1 0.082(3) 0.036(2) 0.057(2) 0.022(2) 0.038(2) 0.016(2)
F2 0.077(3) 0.049(2) 0.054(2) 0.021(2) 0.035(2) 0.037(2)
F3 0.105(3) 0.066(3) 0.070(3) 0.048(2) 0.059(3) 0.042(3)
F4 0.113(4) 0.078(3) 0.078(3) 0.045(3) 0.069(3) 0.066(3)
F5 0.047(2) 0.071(3) 0.058(3) 0.028(2) 0.018(2) 0.016(2)
F6 0.066(3) 0.069(3) 0.048(2) 0.014(2) 0.012(2) 0.025(2)

loop_
_atom_site_label
_atom_site_type_symbol
_atom_site_fract_x
_atom_site_fract_y
_atom_site_fract_z
_atom_site_U_iso_or_equiv
_atom_site_thermal_displace_type
_atom_site_occupancy
_atom_site_calc_flag
_atom_site_refinement_flags
_atom_site_disorder_group
Co1 Co 0.84396(7) 0.59862(7) -0.23106(6) 0.0302(3) Uani 1 d . .
O1 O 0.3973(3) 0.6239(3) -0.0933(3) 0.0388(10) Uani 1 d . .
O2 O 1.4228(3) 1.0483(3) 0.0976(3) 0.0387(10) Uani 1 d . .
O3 O 0.8692(4) 0.7340(4) -0.6339(3) 0.0471(12) Uani 1 d . .
O4 O 0.8269(4) 0.0871(4) -0.2985(3) 0.0531(13) Uani 1 d . .
N1 N 0.6562(4) 0.4939(4) -0.3201(4) 0.0342(12) Uani 1 d . .
N2 N 0.8251(4) 0.4705(4) -0.3612(4) 0.0309(12) Uani 1 d . .
N3 N 1.0230(4) 0.6386(4) -0.2152(3) 0.0295(11) Uani 1 d . .
N4 N 0.8631(4) 0.7447(4) -0.2528(3) 0.0304(12) Uani 1 d . .
N5 N 0.8401(4) 0.7080(4) -0.1013(3) 0.0307(12) Uani 1 d . .
N6 N 0.8279(4) 0.5138(4) -0.1373(4) 0.0319(12) Uani 1 d . .
C1 C 0.4293(5) 0.7435(5) -0.0389(5) 0.042(2) Uani 1 d . .
H1A H 0.3918(27) 0.7567(7) 0.0117(22) 0.064 Uiso 1 calc R .
H1B H 0.4028(29) 0.7674(9) -0.0904(6) 0.064 Uiso 1 calc R .
H1C H 0.5153(6) 0.7887(6) -0.0007(24) 0.064 Uiso 1 calc R .
C2 C 0.4553(5) 0.5921(5) -0.1562(4) 0.0309(14) Uani 1 d . .
C3 C 0.5184(5) 0.6625(5) -0.1909(4) 0.0351(15) Uani 1 d . .
H3 H 0.5209(5) 0.7355(5) -0.1734(4) 0.042 Uiso 1 calc R .
C4 C 0.5778(5) 0.6250(6) -0.2514(4) 0.037(2) Uani 1 d . .
H4 H 0.6200(5) 0.6724(6) -0.2762(4) 0.044 Uiso 1 calc R .
C5 C 0.5766(5) 0.5202(5) -0.2761(4) 0.0271(13) Uani 1 d . .
C6 C 0.5098(5) 0.4497(5) -0.2430(4) 0.0343(15) Uani 1 d . .
H6 H 0.5057(5) 0.3759(5) -0.2615(4) 0.041 Uiso 1 calc R .
C7 C 0.4501(5) 0.4857(5) -0.1840(4) 0.0345(15) Uani 1 d . .
H7 H 0.4048(5) 0.4365(5) -0.1622(4) 0.041 Uiso 1 calc R .
C8 C 0.6208(5) 0.3989(5) -0.4058(5) 0.0324(14) Uani 1 d . .
C9 C 0.4956(5) 0.3075(5) -0.4776(5) 0.040(2) Uani 1 d . .
H9A H 0.4804(11) 0.2386(13) -0.4693(23) 0.060 Uiso 1 calc R .
H9B H 0.4834(11) 0.2875(25) -0.5515(5) 0.060 Uiso 1 calc R .
H9C H 0.4413(5) 0.3368(13) -0.4588(21) 0.060 Uiso 1 calc R .
C10 C 0.7175(5) 0.3805(5) -0.4308(4) 0.0315(14) Uani 1 d . .
C11 C 0.7038(5) 0.2825(5) -0.5131(4) 0.038(2) Uani 1 d . .
H11 H 0.6270(5) 0.2209(5) -0.5608(4) 0.045 Uiso 1 calc R .
C12 C 0.8017(5) 0.2744(5) -0.5258(5) 0.041(2) Uani 1 d . .
H12 H 0.7936(5) 0.2070(5) -0.5811(5) 0.049 Uiso 1 calc R .
C13 C 0.9132(5) 0.3674(5) -0.4558(5) 0.040(2) Uani 1 d . .
H13 H 0.9820(5) 0.3654(5) -0.4646(5) 0.048 Uiso 1 calc R .
C14 C 0.9226(5) 0.4631(5) -0.3729(4) 0.0321(14) Uani 1 d . .
C15 C 1.0330(5) 0.5628(5) -0.2908(4) 0.0322(14) Uani 1 d . .
C16 C 1.1481(5) 0.5665(6) -0.2941(5) 0.048(2) Uani 1 d . .
H16A H 1.1591(18) 0.5787(36) -0.3532(21) 0.071 Uiso 1 calc R .
H16B H 1.1467(15) 0.4933(15) -0.3039(33) 0.071 Uiso 1 calc R .
H16C H 1.2134(6) 0.6300(23) -0.2272(14) 0.071 Uiso 1 calc R .
C17 C 1.1241(5) 0.7434(5) -0.1340(4) 0.0293(14) Uani 1 d . .
C18 C 1.1942(5) 0.8224(5) -0.1588(4) 0.0299(14) Uani 1 d . .
H18 H 1.1739(5) 0.8065(5) -0.2306(4) 0.036 Uiso 1 calc R .
C19 C 1.2919(5) 0.9224(5) -0.0801(4) 0.0321(14) Uani 1 d . .
H19 H 1.3393(5) 0.9749(5) -0.0979(4) 0.039 Uiso 1 calc R .
C20 C 1.3223(5) 0.9478(5) 0.0258(4) 0.0310(14) Uani 1 d . .
C21 C 1.2493(5) 0.8711(5) 0.0507(4) 0.0308(14) Uani 1 d . .
H21 H 1.2679(5) 0.8872(5) 0.1224(4) 0.037 Uiso 1 calc R .
C22 C 1.1504(5) 0.7722(5) -0.0294(4) 0.0302(14) Uani 1 d . .
H22 H 1.0991(5) 0.7225(5) -0.0115(4) 0.036 Uiso 1 calc R .
C23 C 1.4689(6) 1.0679(6) 0.2023(5) 0.048(2) Uani 1 d . .
H23A H 1.5471(17) 1.1357(22) 0.2418(11) 0.072 Uiso 1 calc R .
H23B H 1.4757(35) 1.0002(16) 0.2007(5) 0.072 Uiso 1 calc R .
H23C H 1.4160(20) 1.0814(37) 0.2370(12) 0.072 Uiso 1 calc R .
C31 C 0.9479(6) 0.8344(6) -0.6325(5) 0.055(2) Uani 1 d . .
H31A H 0.9283(25) 0.8228(16) -0.7051(7) 0.082 Uiso 1 calc R .
H31B H 1.0293(7) 0.8481(22) -0.6026(32) 0.082 Uiso 1 calc R .
H31C H 0.9403(28) 0.9013(10) -0.5887(29) 0.082 Uiso 1 calc R .
C32 C 0.8751(5) 0.7428(5) -0.5366(5) 0.0338(15) Uani 1 d . .
C33 C 0.7835(5) 0.6549(5) -0.5385(5) 0.0334(14) Uani 1 d . .
H33 H 0.7212(5) 0.5937(5) -0.6041(5) 0.040 Uiso 1 calc R .
C34 C 0.7838(5) 0.6572(5) -0.4439(4) 0.0320(14) Uani 1 d . .
H34 H 0.7226(5) 0.5952(5) -0.4456(4) 0.038 Uiso 1 calc R .
C35 C 0.8705(5) 0.7471(5) -0.3472(4) 0.0306(14) Uani 1 d . .
C36 C 0.9637(5) 0.8334(5) -0.3466(5) 0.0353(15) Uani 1 d . .
H36 H 1.0263(5) 0.8944(5) -0.2811(5) 0.042 Uiso 1 calc R .
C37 C 0.9656(5) 0.8306(5) -0.4409(5) 0.037(2) Uani 1 d . .
H37 H 1.0296(5) 0.8896(5) -0.4397(5) 0.045 Uiso 1 calc R .
C38 C 0.8640(5) 0.8305(5) -0.1768(4) 0.0324(14) Uani 1 d . .
C39 C 0.8653(6) 0.9369(6) -0.1798(5) 0.044(2) Uani 1 d . .
H39A H 0.9380(16) 1.0054(6) -0.1236(20) 0.066 Uiso 1 calc R .
H39B H 0.7968(19) 0.9441(18) -0.1689(30) 0.066 Uiso 1 calc R .
H39C H 0.8618(34) 0.9304(15) -0.2490(12) 0.066 Uiso 1 calc R .
C40 C 0.8485(5) 0.8102(5) -0.0898(4) 0.0328(15) Uani 1 d . .
C41 C 0.8293(5) 0.8810(6) -0.0074(5) 0.040(2) Uani 1 d . .
H41 H 0.8374(5) 0.9536(6) 0.0007(5) 0.049 Uiso 1 calc R .
C42 C 0.7985(5) 0.8448(6) 0.0620(5) 0.039(2) Uani 1 d . .
H42 H 0.7847(5) 0.8918(6) 0.1180(5) 0.047 Uiso 1 calc R .
C43 C 0.7880(5) 0.7393(6) 0.0493(4) 0.040(2) Uani 1 d . .
H43 H 0.7663(5) 0.7127(6) 0.0961(4) 0.048 Uiso 1 calc R .
C44 C 0.8095(5) 0.6725(5) -0.0324(4) 0.0312(14) Uani 1 d . .
C45 C 0.8009(5) 0.5582(5) -0.0570(4) 0.036(2) Uani 1 d . .
C46 C 0.7588(6) 0.4986(6) 0.0024(5) 0.048(2) Uani 1 d . .
H46A H 0.6730(7) 0.4677(31) -0.0212(23) 0.072 Uiso 1 calc R .
H46B H 0.7969(27) 0.5536(10) 0.0786(5) 0.072 Uiso 1 calc R .
H46C H 0.7788(32) 0.4351(23) -0.0112(26) 0.072 Uiso 1 calc R .
C47 C 0.8226(5) 0.4016(5) -0.1737(4) 0.0347(15) Uani 1 d . .
C48 C 0.9273(6) 0.3946(6) -0.1519(5) 0.043(2) Uani 1 d . .
H48 H 1.0005(6) 0.4630(6) -0.1078(5) 0.052 Uiso 1 calc R .
C49 C 0.9251(6) 0.2881(6) -0.1945(5) 0.049(2) Uani 1 d . .
H49 H 0.9967(6) 0.2833(6) -0.1789(5) 0.058 Uiso 1 calc R .
C50 C 0.8175(6) 0.1878(6) -0.2602(5) 0.043(2) Uani 1 d . .
C51 C 0.7138(6) 0.1950(6) -0.2788(5) 0.044(2) Uani 1 d . .
H51 H 0.6403(6) 0.1268(6) -0.3217(5) 0.053 Uiso 1 calc R .
C52 C 0.7168(5) 0.3010(5) -0.2351(5) 0.041(2) Uani 1 d . .
H52 H 0.6448(5) 0.3052(5) -0.2474(5) 0.050 Uiso 1 calc R .
C53 C 0.7267(7) -0.0106(6) -0.3846(5) 0.058(2) Uani 1 d . .
H53A H 0.6662(17) -0.0398(25) -0.3593(8) 0.087 Uiso 1 calc R .
H53B H 0.7484(11) -0.0707(15) -0.4177(23) 0.087 Uiso 1 calc R .
H53C H 0.6955(24) 0.0104(10) -0.4369(18) 0.087 Uiso 1 calc R .
P1 P 0.65165(15) 0.91056(15) 0.30542(13) 0.0389(4) Uani 1 d . .
F1 F 0.5965(4) 0.8329(3) 0.3548(3) 0.0602(11) Uani 1 d . .
F2 F 0.6133(3) 1.0032(3) 0.3691(3) 0.0572(11) Uani 1 d . .
F3 F 0.7051(4) 0.9899(4) 0.2566(3) 0.0701(13) Uani 1 d . .
F4 F 0.6884(4) 0.8204(4) 0.2426(3) 0.0734(13) Uani 1 d . .
F5 F 0.7733(3) 0.9791(4) 0.4057(3) 0.0640(12) Uani 1 d . .
F6 F 0.5279(4) 0.8463(4) 0.2091(3) 0.0706(13) Uani 1 d . .

loop_
_atom_type_symbol
_atom_type_description
_atom_type_scat_dispersion_real
_atom_type_scat_dispersion_imag
_atom_type_scat_source
C C 0.0033 0.0016 'International Tables Vol C Tables 4.2.6.8 and 6.1.1.4'
H H 0.0000 0.0000 'International Tables Vol C Tables 4.2.6.8 and 6.1.1.4'
N N 0.0061 0.0033 'International Tables Vol C Tables 4.2.6.8 and 6.1.1.4'
O O 0.0106 0.0060 'International Tables Vol C Tables 4.2.6.8 and 6.1.1.4'
F F 0.0171 0.0103 'International Tables Vol C Tables 4.2.6.8 and 6.1.1.4'
P P 0.1023 0.0942 'International Tables Vol C Tables 4.2.6.8 and 6.1.1.4'
Co Co 0.3494 0.9721 'International Tables Vol C Tables 4.2.6.8 and 6.1.1.4'

loop_
_geom_angle_atom_site_label_1
_geom_angle_atom_site_label_2
_geom_angle_atom_site_label_3
_geom_angle
_geom_angle_site_symmetry_1
_geom_angle_site_symmetry_3
_geom_angle_publ_flag
N2 Co1 N5 170.7(2) . . ?
N2 Co1 N6 98.4(2) . . ?
N5 Co1 N6 75.4(2) . . ?
N2 Co1 N4 110.7(2) . . ?
N5 Co1 N4 75.4(2) . . ?
N6 Co1 N4 150.8(2) . . ?
N2 Co1 N1 74.9(2) . . ?
N5 Co1 N1 97.7(2) . . ?
N6 Co1 N1 87.3(2) . . ?
N4 Co1 N1 98.2(2) . . ?
N2 Co1 N3 76.2(2) . . ?
N5 Co1 N3 111.3(2) . . ?
N6 Co1 N3 99.2(2) . . ?
N4 Co1 N3 89.8(2) . . ?
N1 Co1 N3 151.0(2) . . ?
C2 O1 C1 117.3(4) . . ?
C20 O2 C23 117.9(5) . . ?
C32 O3 C31 116.3(5) . . ?
C50 O4 C53 116.0(6) . . ?
C8 N1 C5 122.2(5) . . ?
C8 N1 Co1 116.8(4) . . ?
C5 N1 Co1 120.1(4) . . ?
C10 N2 C14 118.4(5) . . ?
C10 N2 Co1 121.2(3) . . ?
C14 N2 Co1 119.5(4) . . ?
C15 N3 C17 120.9(4) . . ?
C15 N3 Co1 114.9(4) . . ?
C17 N3 Co1 124.0(3) . . ?
C38 N4 C35 121.6(5) . . ?
C38 N4 Co1 116.6(4) . . ?
C35 N4 Co1 121.8(4) . . ?
C40 N5 C44 118.9(5) . . ?
C40 N5 Co1 120.2(4) . . ?
C44 N5 Co1 120.0(4) . . ?
C45 N6 C47 121.7(5) . . ?
C45 N6 Co1 116.2(4) . . ?
C47 N6 Co1 120.9(3) . . ?
C7 C2 O1 117.1(5) . . ?
C7 C2 C3 119.8(5) . . ?
O1 C2 C3 123.1(6) . . ?
C2 C3 C4 119.3(6) . . ?
C5 C4 C3 121.1(6) . . ?
C4 C5 C6 118.5(5) . . ?
C4 C5 N1 119.6(5) . . ?
C6 C5 N1 121.2(5) . . ?
C7 C6 C5 120.7(6) . . ?
C6 C7 C2 120.5(5) . . ?
N1 C8 C10 114.1(5) . . ?
N1 C8 C9 127.3(5) . . ?
C10 C8 C9 118.6(5) . . ?
N2 C10 C11 122.1(5) . . ?
N2 C10 C8 112.3(5) . . ?
C11 C10 C8 125.5(5) . . ?
C12 C11 C10 119.9(6) . . ?
C11 C12 C13 118.6(5) . . ?
C14 C13 C12 119.4(5) . . ?
N2 C14 C13 121.5(5) . . ?
N2 C14 C15 113.3(5) . . ?
C13 C14 C15 125.2(5) . . ?
N3 C15 C14 115.6(5) . . ?
N3 C15 C16 125.1(5) . . ?
C14 C15 C16 119.1(5) . . ?
C22 C17 C18 118.6(5) . . ?
C22 C17 N3 120.4(5) . . ?
C18 C17 N3 120.9(5) . . ?
C19 C18 C17 120.4(5) . . ?
C18 C19 C20 120.6(5) . . ?
O2 C20 C19 115.8(5) . . ?
O2 C20 C21 125.4(5) . . ?
C19 C20 C21 118.8(5) . . ?
C22 C21 C20 119.7(5) . . ?
C17 C22 C21 121.7(5) . . ?
O3 C32 C37 124.3(5) . . ?
O3 C32 C33 116.0(5) . . ?
C37 C32 C33 119.7(5) . . ?
C34 C33 C32 119.4(5) . . ?
C35 C34 C33 121.7(5) . . ?
C34 C35 C36 118.3(5) . . ?
C34 C35 N4 118.5(5) . . ?
C36 C35 N4 123.2(5) . . ?
C37 C36 C35 120.4(6) . . ?
C32 C37 C36 120.5(5) . . ?
N4 C38 C40 114.0(5) . . ?
N4 C38 C39 125.6(5) . . ?
C40 C38 C39 120.1(5) . . ?
N5 C40 C41 121.2(5) . . ?
N5 C40 C38 113.7(5) . . ?
C41 C40 C38 124.7(6) . . ?
C42 C41 C40 119.7(6) . . ?
C41 C42 C43 119.2(5) . . ?
C42 C43 C44 119.4(6) . . ?
N5 C44 C43 121.6(6) . . ?
N5 C44 C45 112.4(5) . . ?
C43 C44 C45 125.9(6) . . ?
N6 C45 C44 114.0(5) . . ?
N6 C45 C46 124.4(6) . . ?
C44 C45 C46 121.4(5) . . ?
C52 C47 C48 119.1(6) . . ?
C52 C47 N6 121.9(5) . . ?
C48 C47 N6 118.9(5) . . ?
C49 C48 C47 120.0(6) . . ?
C48 C49 C50 120.0(6) . . ?
C51 C50 O4 125.7(6) . . ?
C51 C50 C49 119.7(6) . . ?
O4 C50 C49 114.6(6) . . ?
C52 C51 C50 119.8(6) . . ?
C51 C52 C47 121.3(6) . . ?
F4 P1 F6 90.7(2) . . ?
F4 P1 F5 92.4(3) . . ?
F6 P1 F5 176.9(2) . . ?
F4 P1 F1 90.7(2) . . ?
F6 P1 F1 89.8(2) . . ?
F5 P1 F1 89.6(2) . . ?
F4 P1 F3 90.5(2) . . ?
F6 P1 F3 89.7(2) . . ?
F5 P1 F3 90.8(2) . . ?
F1 P1 F3 178.7(3) . . ?
F4 P1 F2 179.5(2) . . ?
F6 P1 F2 88.9(2) . . ?
F5 P1 F2 88.0(2) . . ?
F1 P1 F2 89.6(2) . . ?
F3 P1 F2 89.2(2) . . ?

loop_
_geom_bond_atom_site_label_1
_geom_bond_atom_site_label_2
_geom_bond_distance
_geom_bond_site_symmetry_2
_geom_bond_publ_flag
Co1 N2 1.986(5) . ?
Co1 N5 1.993(5) . ?
Co1 N6 2.134(5) . ?
Co1 N4 2.136(5) . ?
Co1 N1 2.153(5) . ?
Co1 N3 2.158(4) . ?
O1 C2 1.373(6) . ?
O1 C1 1.426(7) . ?
O2 C20 1.366(7) . ?
O2 C23 1.409(7) . ?
O3 C32 1.377(7) . ?
O3 C31 1.426(7) . ?
O4 C50 1.381(8) . ?
O4 C53 1.405(8) . ?
N1 C8 1.294(7) . ?
N1 C5 1.431(7) . ?
N2 C10 1.353(7) . ?
N2 C14 1.363(7) . ?
N3 C15 1.300(7) . ?
N3 C17 1.425(7) . ?
N4 C38 1.307(7) . ?
N4 C35 1.428(7) . ?
N5 C40 1.348(8) . ?
N5 C44 1.364(7) . ?
N6 C45 1.310(7) . ?
N6 C47 1.440(8) . ?
C2 C7 1.373(8) . ?
C2 C3 1.388(8) . ?
C3 C4 1.391(8) . ?
C4 C5 1.377(8) . ?
C5 C6 1.393(8) . ?
C6 C7 1.372(8) . ?
C8 C10 1.477(7) . ?
C8 C9 1.504(8) . ?
C10 C11 1.384(8) . ?
C11 C12 1.377(8) . ?
C12 C13 1.396(8) . ?
C13 C14 1.391(8) . ?
C14 C15 1.456(8) . ?
C15 C16 1.508(8) . ?
C17 C22 1.369(7) . ?
C17 C18 1.402(8) . ?
C18 C19 1.371(8) . ?
C19 C20 1.394(7) . ?
C20 C21 1.399(8) . ?
C21 C22 1.376(8) . ?
C32 C37 1.379(8) . ?
C32 C33 1.386(8) . ?
C33 C34 1.383(7) . ?
C34 C35 1.379(8) . ?
C35 C36 1.394(8) . ?
C36 C37 1.383(8) . ?
C38 C40 1.455(8) . ?
C38 C39 1.509(9) . ?
C40 C41 1.399(8) . ?
C41 C42 1.377(8) . ?
C42 C43 1.379(9) . ?
C43 C44 1.385(8) . ?
C44 C45 1.470(9) . ?
C45 C46 1.489(8) . ?
C47 C52 1.382(8) . ?
C47 C48 1.388(8) . ?
C48 C49 1.384(9) . ?
C49 C50 1.397(9) . ?
C50 C51 1.376(9) . ?
C51 C52 1.374(9) . ?
P1 F4 1.569(4) . ?
P1 F6 1.582(4) . ?
P1 F5 1.587(4) . ?
P1 F1 1.590(4) . ?
P1 F3 1.593(4) . ?
P1 F2 1.613(4) . ?
